data_4333290
loop_
_publ_author_name
'Habata, Yoichi'
'Noto, Kanae'
'Osaka, Futoshi'

_publ_section_title
;
 Substituent Effects on the Structures of Silver Complexes with
 Monoazatrithia-12-Crown-4 Ethers Bearing Substituted Aromatic Rings
;
_journal_issue 16
_journal_name_full 'Inorganic Chemistry'
_journal_page_first 6529
_journal_page_last 6534
_journal_paper_doi 10.1021/ic700538f
_journal_volume 46
_journal_year 2007
_chemical_formula_sum 'C50 H73 Ag3 Cl6 F9 N3 O12 S12'
_chemical_formula_weight 2000.14
_chemical_name_systematic
;
  ?
;
_space_group_IT_number 2
_symmetry_cell_setting triclinic
_symmetry_space_group_name_Hall '-P 1'
_symmetry_space_group_name_H-M 'P -1'
_atom_sites_solution_hydrogens geom
_atom_sites_solution_primary direct
_atom_sites_solution_secondary difmap
_audit_creation_method SHELXL-97
_cell_angle_alpha 72.1060(10)
_cell_angle_beta 82.9840(10)
_cell_angle_gamma 83.0890(10)
_cell_formula_units_Z 2
_cell_length_a 8.7183(4)
_cell_length_b 21.1087(10)
_cell_length_c 22.2440(10)
_cell_measurement_temperature 100
_cell_volume 3851.5(3)
_computing_cell_refinement 'Bruker SMART'
_computing_data_collection 'Bruker SMART'
_computing_data_reduction 'Bruker SAINT'
_computing_molecular_graphics 'Bruker SHELXTL'
_computing_publication_material 'Bruker SHELXTL'
_computing_structure_refinement 'SHELXL-97 (Sheldrick, 1997)'
_computing_structure_solution 'SHELXS-97 (Sheldrick, 1990)'
_diffrn_ambient_temperature 100
_diffrn_detector_area_resol_mean 8.366
_diffrn_measured_fraction_theta_full 0.986
_diffrn_measured_fraction_theta_max 0.986
_diffrn_measurement_device_type 'CCD area detector'
_diffrn_measurement_method 'phi and omega scans'
_diffrn_radiation_monochromator graphite
_diffrn_radiation_source 'fine-focus sealed tube'
_diffrn_radiation_type MoK\a
_diffrn_radiation_wavelength 0.71073
_diffrn_reflns_av_R_equivalents 0.0271
_diffrn_reflns_av_sigmaI/netI 0.0625
_diffrn_reflns_limit_h_max 11
_diffrn_reflns_limit_h_min -10
_diffrn_reflns_limit_k_max 28
_diffrn_reflns_limit_k_min -28
_diffrn_reflns_limit_l_max 29
_diffrn_reflns_limit_l_min -27
_diffrn_reflns_number 29003
_diffrn_reflns_theta_full 28.31
_diffrn_reflns_theta_max 28.31
_diffrn_reflns_theta_min 0.97
_exptl_absorpt_coefficient_mu 1.364
_exptl_absorpt_correction_T_max 0.8320
_exptl_absorpt_correction_T_min 0.6632
_exptl_absorpt_correction_type empirical
_exptl_absorpt_process_details 'SADABS, Sheldrick, 1996'
_exptl_crystal_colour colorless
_exptl_crystal_density_diffrn 1.725
_exptl_crystal_density_method 'not measured'
_exptl_crystal_description block
_exptl_crystal_F_000 2012
_exptl_crystal_size_max 0.33
_exptl_crystal_size_mid 0.18
_exptl_crystal_size_min 0.14
_refine_diff_density_max 2.523
_refine_diff_density_min -0.673
_refine_diff_density_rms 0.168
_refine_ls_extinction_method none
_refine_ls_goodness_of_fit_ref 1.064
_refine_ls_hydrogen_treatment constr
_refine_ls_matrix_type full
_refine_ls_number_parameters 858
_refine_ls_number_reflns 18920
_refine_ls_number_restraints 2
_refine_ls_restrained_S_all 1.066
_refine_ls_R_factor_all 0.0752
_refine_ls_R_factor_gt 0.0567
_refine_ls_shift/su_max 0.034
_refine_ls_shift/su_mean 0.001
_refine_ls_structure_factor_coef Fsqd
_refine_ls_weighting_details 'calc w=1/[\s^2^(Fo^2^)+(0.0783P)^2^+6.8591P] where P=(Fo^2^+2Fc^2^)/3'
_refine_ls_weighting_scheme calc
_refine_ls_wR_factor_gt 0.1494
_refine_ls_wR_factor_ref 0.1619
_reflns_number_gt 14771
_reflns_number_total 18920
_reflns_threshold_expression >2sigma(I)
_cod_data_source_file ic700538fsup1.cif
_cod_data_source_block n2s6cl2ag_p-1
_cod_depositor_comments
;
The following automatic conversions were performed:

'_symmetry_cell_setting' value 'Triclinic' changed to 'triclinic'
according to /home/saulius/struct/CIF-dictionaries/cif_core.dic
dictionary named 'cif_core.dic' version 2.4.2 from 2011-04-26.

Automatic conversion script
Id: cif_fix_values 1891 2012-01-12 08:04:46Z andrius 
;
_cod_original_sg_symbol_H-M P-1
_cod_database_code 4333290

loop_
_symmetry_equiv_pos_as_xyz
'x, y, z'
'-x, -y, -z'

loop_
_atom_site_label
_atom_site_type_symbol
_atom_site_fract_x
_atom_site_fract_y
_atom_site_fract_z
_atom_site_U_iso_or_equiv
_atom_site_adp_type
_atom_site_occupancy
_atom_site_symmetry_multiplicity
_atom_site_calc_flag
_atom_site_refinement_flags
_atom_site_disorder_assembly
_atom_site_disorder_group
Ag1 Ag 0.76030(5) 0.727703(19) 0.779654(17) 0.02887(10) Uani 1 1 d . . .
Ag2 Ag 0.81429(5) 0.514827(18) 0.745286(18) 0.02805(10) Uani 1 1 d . . .
Ag3 Ag 0.84090(5) 0.716912(18) 0.563337(18) 0.02785(10) Uani 1 1 d . . .
C1 C 0.5043(6) 0.7943(3) 0.8693(3) 0.0296(11) Uani 1 1 d . . .
H1A H 0.4463 0.8255 0.8349 0.035 Uiso 1 1 calc R . .
H1B H 0.4773 0.8090 0.9078 0.035 Uiso 1 1 calc R . .
C2 C 0.4531(6) 0.7239(3) 0.8827(3) 0.0316(11) Uani 1 1 d . . .
H2A H 0.3441 0.7226 0.9014 0.038 Uiso 1 1 calc R . .
H2B H 0.5185 0.6915 0.9136 0.038 Uiso 1 1 calc R . .
C3 C 0.4825(6) 0.6098(3) 0.8405(3) 0.0341(12) Uani 1 1 d . . .
H3A H 0.3924 0.5968 0.8719 0.041 Uiso 1 1 calc R . .
H3B H 0.4734 0.5920 0.8049 0.041 Uiso 1 1 calc R . .
C4 C 0.6277(6) 0.5767(3) 0.8712(3) 0.0315(11) Uani 1 1 d . . .
H4A H 0.6180 0.5281 0.8896 0.038 Uiso 1 1 calc R . .
H4B H 0.6401 0.5949 0.9062 0.038 Uiso 1 1 calc R . .
C5 C 0.9533(6) 0.5721(3) 0.8667(3) 0.0335(12) Uani 1 1 d . . .
H5A H 0.9395 0.5287 0.8995 0.040 Uiso 1 1 calc R . .
H5B H 1.0537 0.5676 0.8416 0.040 Uiso 1 1 calc R . .
C6 C 0.9602(6) 0.6249(2) 0.8994(2) 0.0287(10) Uani 1 1 d . . .
H6A H 1.0414 0.6099 0.9295 0.034 Uiso 1 1 calc R . .
H6B H 0.8595 0.6302 0.9241 0.034 Uiso 1 1 calc R . .
C7 C 0.9382(6) 0.7609(3) 0.8908(3) 0.0304(11) Uani 1 1 d . . .
H7A H 0.9871 0.7434 0.9313 0.037 Uiso 1 1 calc R . .
H7B H 0.9772 0.8050 0.8683 0.037 Uiso 1 1 calc R . .
C8 C 0.7634(6) 0.7717(3) 0.9063(2) 0.0283(10) Uani 1 1 d . . .
H8A H 0.7255 0.7285 0.9326 0.034 Uiso 1 1 calc R . .
H8B H 0.7438 0.8030 0.9322 0.034 Uiso 1 1 calc R . .
C9 C 0.7054(6) 0.8677(2) 0.8135(2) 0.0268(10) Uani 1 1 d . . .
H9A H 0.6424 0.8822 0.7767 0.032 Uiso 1 1 calc R . .
H9B H 0.8159 0.8671 0.7966 0.032 Uiso 1 1 calc R . .
C10 C 0.6736(6) 0.9195(2) 0.8493(2) 0.0263(10) Uani 1 1 d . . .
C11 C 0.7941(6) 0.9411(2) 0.8704(2) 0.0252(10) Uani 1 1 d . . .
H11 H 0.8976 0.9233 0.8629 0.030 Uiso 1 1 calc R . .
C12 C 0.7644(6) 0.9887(2) 0.9024(2) 0.0256(10) Uani 1 1 d . . .
C13 C 0.6144(6) 1.0135(2) 0.9166(2) 0.0273(10) Uani 1 1 d . . .
H13 H 0.5943 1.0450 0.9398 0.033 Uiso 1 1 calc R . .
C14 C 0.4954(6) 0.9908(2) 0.8956(2) 0.0269(10) Uani 1 1 d . . .
C15 C 0.5225(6) 0.9456(3) 0.8612(2) 0.0285(10) Uani 1 1 d . . .
H15 H 0.4386 0.9323 0.8457 0.034 Uiso 1 1 calc R . .
C16 C 0.6856(6) 0.3705(2) 0.7524(2) 0.0260(10) Uani 1 1 d . . .
H16A H 0.6679 0.3229 0.7732 0.031 Uiso 1 1 calc R . .
H16B H 0.7233 0.3753 0.7075 0.031 Uiso 1 1 calc R . .
C17 C 0.5317(6) 0.4125(3) 0.7544(2) 0.0279(10) Uani 1 1 d . . .
H17A H 0.4890 0.4036 0.7992 0.033 Uiso 1 1 calc R . .
H17B H 0.4585 0.3972 0.7321 0.033 Uiso 1 1 calc R . .
C18 C 0.5766(6) 0.5082(3) 0.6360(2) 0.0293(11) Uani 1 1 d . . .
H18A H 0.6568 0.4723 0.6309 0.035 Uiso 1 1 calc R . .
H18B H 0.4809 0.5015 0.6198 0.035 Uiso 1 1 calc R . .
C19 C 0.6325(6) 0.5763(3) 0.5967(3) 0.0311(11) Uani 1 1 d . . .
H19A H 0.5526 0.6118 0.6030 0.037 Uiso 1 1 calc R . .
H19B H 0.6412 0.5788 0.5513 0.037 Uiso 1 1 calc R . .
C20 C 0.9520(6) 0.5372(3) 0.5834(2) 0.0273(10) Uani 1 1 d . . .
H20A H 0.9024 0.4959 0.5883 0.033 Uiso 1 1 calc R . .
H20B H 0.9773 0.5587 0.5376 0.033 Uiso 1 1 calc R . .
C21 C 1.1017(6) 0.5190(3) 0.6167(2) 0.0310(11) Uani 1 1 d . . .
H21A H 1.1501 0.5608 0.6109 0.037 Uiso 1 1 calc R . .
H21B H 1.1739 0.4915 0.5948 0.037 Uiso 1 1 calc R . .
C22 C 1.0327(6) 0.3937(2) 0.7008(2) 0.0302(11) Uani 1 1 d . . .
H22A H 0.9575 0.3998 0.6691 0.036 Uiso 1 1 calc R . .
H22B H 1.1262 0.3667 0.6894 0.036 Uiso 1 1 calc R . .
C23 C 0.9609(6) 0.3575(2) 0.7668(2) 0.0288(10) Uani 1 1 d . . .
H23A H 0.9513 0.3106 0.7690 0.035 Uiso 1 1 calc R . .
H23B H 1.0316 0.3571 0.7985 0.035 Uiso 1 1 calc R . .
C24 C 0.7720(6) 0.3730(2) 0.8533(2) 0.0249(10) Uani 1 1 d . . .
H24A H 0.6700 0.3966 0.8613 0.030 Uiso 1 1 calc R . .
H24B H 0.8504 0.3921 0.8696 0.030 Uiso 1 1 calc R . .
C25 C 0.7673(6) 0.3003(2) 0.8916(2) 0.0254(10) Uani 1 1 d . . .
C26 C 0.9021(6) 0.2616(2) 0.9147(2) 0.0272(10) Uani 1 1 d . . .
H26 H 0.9991 0.2804 0.9046 0.033 Uiso 1 1 calc R . .
C27 C 0.8939(6) 0.1967(3) 0.9519(2) 0.0257(10) Uani 1 1 d . . .
C28 C 0.7543(6) 0.1664(2) 0.9684(2) 0.0247(10) Uani 1 1 d . . .
H28 H 0.7497 0.1216 0.9949 0.030 Uiso 1 1 calc R . .
C29 C 0.6238(5) 0.2049(3) 0.9442(2) 0.0248(10) Uani 1 1 d . . .
C30 C 0.6277(6) 0.2708(3) 0.9072(2) 0.0258(10) Uani 1 1 d . . .
H30 H 0.5348 0.2960 0.8924 0.031 Uiso 1 1 calc R . .
C31 C 0.6811(6) 0.8187(3) 0.4331(2) 0.0319(11) Uani 1 1 d . . .
H31A H 0.6218 0.7852 0.4254 0.038 Uiso 1 1 calc R . .
H31B H 0.6867 0.8569 0.3939 0.038 Uiso 1 1 calc R . .
C32 C 0.5948(7) 0.8428(3) 0.4863(3) 0.0362(12) Uani 1 1 d . . .
H32A H 0.4972 0.8694 0.4720 0.043 Uiso 1 1 calc R . .
H32B H 0.6590 0.8717 0.4985 0.043 Uiso 1 1 calc R . .
C33 C 0.5031(7) 0.8068(4) 0.6188(3) 0.0458(15) Uani 1 1 d . . .
H33A H 0.4131 0.8403 0.6086 0.055 Uiso 1 1 calc R . .
H33B H 0.4704 0.7710 0.6573 0.055 Uiso 1 1 calc R . .
C34 C 0.6331(8) 0.8403(3) 0.6343(3) 0.0434(15) Uani 1 1 d . . .
H34A H 0.5926 0.8624 0.6671 0.052 Uiso 1 1 calc R . .
H34B H 0.6710 0.8749 0.5958 0.052 Uiso 1 1 calc R . .
C35 C 0.9538(8) 0.8298(3) 0.6453(3) 0.0424(14) Uani 1 1 d . . .
H35A H 0.9210 0.8702 0.6590 0.051 Uiso 1 1 calc R . .
H35B H 1.0398 0.8047 0.6704 0.051 Uiso 1 1 calc R . .
C36 C 1.0138(8) 0.8515(3) 0.5757(3) 0.0420(14) Uani 1 1 d . . .
H36A H 1.0981 0.8811 0.5694 0.050 Uiso 1 1 calc R . .
H36B H 0.9291 0.8771 0.5501 0.050 Uiso 1 1 calc R . .
C37 C 1.1004(6) 0.8166(3) 0.4637(2) 0.0341(12) Uani 1 1 d . . .
H37A H 1.1643 0.8549 0.4529 0.041 Uiso 1 1 calc R . .
H37B H 1.1558 0.7834 0.4436 0.041 Uiso 1 1 calc R . .
C38 C 0.9487(7) 0.8406(3) 0.4351(3) 0.0333(12) Uani 1 1 d . . .
H38A H 0.8966 0.8763 0.4526 0.040 Uiso 1 1 calc R . .
H38B H 0.9702 0.8606 0.3888 0.040 Uiso 1 1 calc R . .
C39 C 0.8948(6) 0.7397(3) 0.4104(2) 0.0285(10) Uani 1 1 d . . .
H39A H 0.8206 0.7049 0.4218 0.034 Uiso 1 1 calc R . .
H39B H 0.9965 0.7173 0.4243 0.034 Uiso 1 1 calc R . .
C40 C 0.9112(6) 0.7688(2) 0.3395(2) 0.0278(10) Uani 1 1 d . . .
C41 C 1.0529(6) 0.7907(3) 0.3073(3) 0.0315(11) Uani 1 1 d . . .
H41 H 1.1407 0.7860 0.3303 0.038 Uiso 1 1 calc R . .
C42 C 1.0649(7) 0.8189(3) 0.2423(3) 0.0326(11) Uani 1 1 d . . .
C43 C 0.9407(7) 0.8261(3) 0.2069(3) 0.0360(12) Uani 1 1 d . . .
H43 H 0.9495 0.8468 0.1623 0.043 Uiso 1 1 calc R . .
C44 C 0.8040(7) 0.8022(3) 0.2384(3) 0.0369(12) Uani 1 1 d . . .
C45 C 0.7866(6) 0.7744(3) 0.3038(3) 0.0332(11) Uani 1 1 d . . .
H45 H 0.6899 0.7591 0.3242 0.040 Uiso 1 1 calc R . .
C46 C 0.1366(8) 0.9971(4) 0.7343(4) 0.0578(19) Uani 1 1 d . . .
C47 C 0.4427(7) 0.6597(3) 0.4179(3) 0.0347(12) Uani 1 1 d . . .
C48 C 0.8123(6) 0.6071(3) 0.0869(3) 0.0326(11) Uani 1 1 d . . .
C49 C 0.1980(8) 0.6484(4) 0.6964(3) 0.0602(19) Uani 1 1 d D A 2
H49A H 0.2161 0.6067 0.7304 0.090 Uiso 1 1 calc R A 2
H49B H 0.0931 0.6517 0.6835 0.090 Uiso 1 1 calc R A 2
H49C H 0.2090 0.6865 0.7115 0.090 Uiso 1 1 calc R A 2
C50 C 0.6073(14) 0.0689(5) 0.6983(5) 0.097(3) Uani 1 1 d D . .
H50A H 0.7098 0.0614 0.7143 0.146 Uiso 1 1 calc R . .
H50B H 0.5273 0.0596 0.7341 0.146 Uiso 1 1 calc R . .
H50C H 0.5903 0.1155 0.6722 0.146 Uiso 1 1 calc R . .
Cl1 Cl 0.91758(15) 1.01798(7) 0.92617(7) 0.0350(3) Uani 1 1 d . . .
Cl2 Cl 0.30667(15) 1.02041(8) 0.91377(8) 0.0424(3) Uani 1 1 d . . .
Cl3 Cl 1.06145(16) 0.14983(7) 0.98012(8) 0.0409(3) Uani 1 1 d . . .
Cl4 Cl 0.44821(15) 0.16913(7) 0.96163(7) 0.0357(3) Uani 1 1 d . . .
Cl5 Cl 0.6498(2) 0.80504(12) 0.19523(9) 0.0687(6) Uani 1 1 d . . .
Cl6 Cl 1.2421(2) 0.84429(9) 0.20389(8) 0.0535(4) Uani 1 1 d . . .
F10 F 0.1445(7) 0.9926(3) 0.7943(3) 0.0886(16) Uani 1 1 d . . .
F11 F -0.0115(6) 1.0083(4) 0.7235(3) 0.116(2) Uani 1 1 d . . .
F12 F 0.2074(7) 1.0491(3) 0.6994(3) 0.108(2) Uani 1 1 d . . .
F13 F 0.5431(5) 0.6624(2) 0.45691(19) 0.0589(11) Uani 1 1 d . . .
F14 F 0.5200(5) 0.6313(2) 0.3762(2) 0.0590(11) Uani 1 1 d . . .
F15 F 0.4004(5) 0.72255(18) 0.38607(18) 0.0522(10) Uani 1 1 d . . .
F16 F 0.8772(5) 0.5660(2) 0.1381(2) 0.0623(12) Uani 1 1 d . . .
F17 F 0.9252(5) 0.6286(3) 0.0432(2) 0.0725(14) Uani 1 1 d . . .
F18 F 0.7448(4) 0.65846(17) 0.1054(2) 0.0493(9) Uani 1 1 d . . .
N1 N 0.6722(5) 0.7981(2) 0.85081(19) 0.0251(8) Uani 1 1 d . . .
N2 N 0.8077(5) 0.38803(19) 0.78330(19) 0.0244(8) Uani 1 1 d . . .
N3 N 0.8412(5) 0.7883(2) 0.44633(19) 0.0271(9) Uani 1 1 d . . .
O1 O 0.2002(8) 0.9315(4) 0.6525(3) 0.100(2) Uani 1 1 d . . .
O2 O 0.3798(6) 0.9192(3) 0.7291(3) 0.0661(15) Uani 1 1 d . . .
O3 O 0.1319(9) 0.8712(3) 0.7609(4) 0.104(2) Uani 1 1 d . . .
O4 O 0.1838(5) 0.6197(2) 0.4092(2) 0.0415(10) Uani 1 1 d . . .
O5 O 0.3424(5) 0.5495(2) 0.4909(2) 0.0484(11) Uani 1 1 d . . .
O6 O 0.2104(5) 0.6546(2) 0.50092(19) 0.0415(10) Uani 1 1 d . . .
O7 O 0.6101(5) 0.6174(2) 0.0101(2) 0.0480(11) Uani 1 1 d . . .
O8 O 0.7722(5) 0.5131(2) 0.0413(2) 0.0517(12) Uani 1 1 d . . .
O9 O 0.5705(5) 0.5431(2) 0.1164(2) 0.0496(11) Uani 1 1 d . . .
O10 O 0.3090(7) 0.6490(3) 0.6432(3) 0.090(2) Uani 1 1 d D . .
O11 O 0.5992(12) 0.0249(6) 0.6603(5) 0.155(4) Uani 1 1 d D . .
O13 O 0.7310(9) 0.4042(5) 0.9951(5) 0.118(3) Uani 1 1 d . . .
S1 S 0.46989(15) 0.70044(7) 0.81032(7) 0.0314(3) Uani 1 1 d . . .
S2 S 0.79880(15) 0.58995(6) 0.81461(6) 0.0268(3) Uani 1 1 d . . .
S3 S 1.00217(15) 0.70528(7) 0.84339(6) 0.0287(3) Uani 1 1 d . . .
S4 S 0.53777(15) 0.50205(6) 0.71973(6) 0.0278(3) Uani 1 1 d . . .
S5 S 0.81701(15) 0.59347(6) 0.61565(6) 0.0264(2) Uani 1 1 d . . .
S6 S 1.08537(15) 0.47469(6) 0.70005(6) 0.0278(3) Uani 1 1 d . . .
S7 S 0.55160(16) 0.77087(7) 0.55389(7) 0.0349(3) Uani 1 1 d . . .
S8 S 0.79240(16) 0.77826(7) 0.66309(6) 0.0302(3) Uani 1 1 d . . .
S9 S 1.08675(16) 0.77888(7) 0.54931(6) 0.0322(3) Uani 1 1 d . . .
S10 S 0.2211(2) 0.92027(10) 0.71838(9) 0.0539(4) Uani 1 1 d . . .
S11 S 0.27601(16) 0.61523(7) 0.46009(6) 0.0305(3) Uani 1 1 d . . .
S12 S 0.67602(15) 0.56490(6) 0.06057(6) 0.0273(3) Uani 1 1 d . . .

loop_
_atom_site_aniso_label
_atom_site_aniso_U_11
_atom_site_aniso_U_22
_atom_site_aniso_U_33
_atom_site_aniso_U_23
_atom_site_aniso_U_13
_atom_site_aniso_U_12
Ag1 0.0364(2) 0.0294(2) 0.02142(18) -0.00916(15) -0.00081(15) -0.00296(16)
Ag2 0.0356(2) 0.02235(18) 0.0288(2) -0.01126(15) -0.00263(15) -0.00304(15)
Ag3 0.0342(2) 0.02064(18) 0.02639(19) -0.00285(14) -0.00290(15) -0.00406(14)
C1 0.026(3) 0.029(3) 0.036(3) -0.016(2) 0.000(2) 0.000(2)
C2 0.032(3) 0.031(3) 0.034(3) -0.014(2) 0.002(2) -0.004(2)
C3 0.033(3) 0.031(3) 0.043(3) -0.015(2) -0.006(2) -0.005(2)
C4 0.034(3) 0.027(3) 0.034(3) -0.011(2) 0.001(2) -0.005(2)
C5 0.032(3) 0.031(3) 0.039(3) -0.013(2) -0.011(2) 0.005(2)
C6 0.028(3) 0.028(3) 0.032(3) -0.013(2) -0.007(2) 0.003(2)
C7 0.034(3) 0.030(3) 0.035(3) -0.018(2) -0.008(2) -0.002(2)
C8 0.036(3) 0.025(2) 0.025(2) -0.009(2) -0.006(2) 0.001(2)
C9 0.033(3) 0.027(2) 0.023(2) -0.010(2) -0.0039(19) -0.003(2)
C10 0.030(3) 0.021(2) 0.030(3) -0.010(2) -0.003(2) -0.0029(19)
C11 0.021(2) 0.021(2) 0.031(3) -0.0041(19) -0.0013(19) -0.0016(18)
C12 0.026(2) 0.023(2) 0.028(2) -0.0054(19) -0.0049(19) -0.0063(19)
C13 0.030(3) 0.020(2) 0.032(3) -0.008(2) -0.001(2) -0.0016(19)
C14 0.019(2) 0.028(3) 0.030(3) -0.006(2) 0.0004(19) -0.0029(19)
C15 0.024(2) 0.030(3) 0.033(3) -0.010(2) -0.010(2) -0.001(2)
C16 0.033(3) 0.022(2) 0.021(2) -0.0043(19) -0.0046(19) -0.0029(19)
C17 0.030(3) 0.030(3) 0.021(2) -0.002(2) -0.0016(19) -0.008(2)
C18 0.029(3) 0.033(3) 0.023(2) -0.003(2) -0.004(2) -0.007(2)
C19 0.029(3) 0.028(3) 0.029(3) 0.002(2) -0.008(2) -0.001(2)
C20 0.028(3) 0.027(2) 0.025(2) -0.006(2) -0.0004(19) -0.0013(19)
C21 0.028(3) 0.032(3) 0.028(3) -0.002(2) 0.003(2) -0.006(2)
C22 0.035(3) 0.023(2) 0.031(3) -0.007(2) 0.001(2) -0.002(2)
C23 0.035(3) 0.022(2) 0.028(3) -0.004(2) -0.008(2) 0.001(2)
C24 0.032(3) 0.021(2) 0.022(2) -0.0072(18) -0.0044(19) 0.0003(19)
C25 0.035(3) 0.023(2) 0.020(2) -0.0069(19) -0.0034(19) -0.0046(19)
C26 0.030(3) 0.025(2) 0.026(2) -0.005(2) -0.005(2) -0.0057(19)
C27 0.025(2) 0.029(2) 0.024(2) -0.009(2) -0.0061(19) 0.0014(19)
C28 0.029(3) 0.023(2) 0.022(2) -0.0068(19) -0.0032(18) -0.0017(19)
C29 0.021(2) 0.031(3) 0.023(2) -0.008(2) 0.0004(18) -0.0057(19)
C30 0.023(2) 0.031(3) 0.023(2) -0.008(2) -0.0040(18) 0.0025(19)
C31 0.037(3) 0.029(3) 0.026(3) -0.005(2) -0.007(2) 0.005(2)
C32 0.037(3) 0.035(3) 0.035(3) -0.009(2) -0.009(2) 0.009(2)
C33 0.033(3) 0.066(4) 0.036(3) -0.018(3) 0.000(2) 0.011(3)
C34 0.056(4) 0.039(3) 0.036(3) -0.018(3) -0.010(3) 0.019(3)
C35 0.060(4) 0.046(3) 0.031(3) -0.020(3) 0.000(3) -0.023(3)
C36 0.060(4) 0.036(3) 0.036(3) -0.015(3) 0.001(3) -0.020(3)
C37 0.036(3) 0.039(3) 0.026(3) -0.007(2) 0.007(2) -0.012(2)
C38 0.047(3) 0.025(3) 0.026(3) -0.004(2) -0.005(2) -0.006(2)
C39 0.033(3) 0.029(3) 0.025(2) -0.009(2) -0.005(2) -0.004(2)
C40 0.034(3) 0.026(2) 0.024(2) -0.009(2) -0.002(2) -0.002(2)
C41 0.035(3) 0.032(3) 0.030(3) -0.014(2) -0.005(2) 0.000(2)
C42 0.039(3) 0.029(3) 0.029(3) -0.010(2) 0.004(2) -0.002(2)
C43 0.052(4) 0.029(3) 0.024(3) -0.006(2) -0.002(2) 0.003(2)
C44 0.043(3) 0.041(3) 0.031(3) -0.014(2) -0.014(2) 0.001(2)
C45 0.032(3) 0.036(3) 0.032(3) -0.013(2) -0.002(2) -0.003(2)
C46 0.040(4) 0.058(4) 0.059(4) 0.000(4) 0.004(3) 0.006(3)
C47 0.039(3) 0.032(3) 0.032(3) -0.006(2) -0.005(2) -0.009(2)
C48 0.029(3) 0.037(3) 0.037(3) -0.017(2) -0.006(2) -0.001(2)
C49 0.055(4) 0.061(5) 0.063(5) -0.021(4) -0.001(4) 0.006(4)
C50 0.114(9) 0.082(7) 0.095(8) -0.016(6) -0.026(7) -0.014(6)
Cl1 0.0279(6) 0.0339(7) 0.0478(8) -0.0154(6) -0.0089(5) -0.0066(5)
Cl2 0.0230(6) 0.0465(8) 0.0628(10) -0.0272(7) -0.0015(6) 0.0035(6)
Cl3 0.0308(7) 0.0338(7) 0.0526(9) -0.0005(6) -0.0179(6) 0.0004(5)
Cl4 0.0277(6) 0.0420(7) 0.0379(7) -0.0121(6) 0.0029(5) -0.0102(5)
Cl5 0.0601(11) 0.1019(16) 0.0448(10) -0.0128(10) -0.0263(8) -0.0117(11)
Cl6 0.0460(9) 0.0667(11) 0.0409(8) -0.0084(8) 0.0117(7) -0.0139(8)
F10 0.091(4) 0.111(4) 0.071(3) -0.047(3) 0.011(3) -0.005(3)
F11 0.051(3) 0.151(6) 0.120(5) -0.021(4) -0.013(3) 0.041(3)
F12 0.106(4) 0.050(3) 0.128(5) 0.018(3) 0.020(4) 0.000(3)
F13 0.054(2) 0.073(3) 0.053(2) -0.009(2) -0.0248(19) -0.024(2)
F14 0.051(2) 0.072(3) 0.060(2) -0.031(2) 0.0230(19) -0.024(2)
F15 0.058(2) 0.041(2) 0.047(2) 0.0078(16) -0.0059(18) -0.0138(17)
F16 0.075(3) 0.056(2) 0.070(3) -0.030(2) -0.049(2) 0.014(2)
F17 0.053(2) 0.125(4) 0.062(3) -0.053(3) 0.019(2) -0.053(3)
F18 0.0397(19) 0.0380(19) 0.083(3) -0.0355(19) -0.0127(18) 0.0021(15)
N1 0.031(2) 0.023(2) 0.023(2) -0.0091(16) -0.0032(16) -0.0027(16)
N2 0.030(2) 0.0183(19) 0.023(2) -0.0032(16) -0.0055(16) -0.0006(16)
N3 0.033(2) 0.025(2) 0.022(2) -0.0064(17) -0.0002(17) -0.0021(17)
O1 0.081(5) 0.172(7) 0.076(4) -0.070(5) -0.011(3) -0.034(5)
O2 0.045(3) 0.083(4) 0.073(4) -0.031(3) -0.017(3) 0.016(3)
O3 0.103(5) 0.067(4) 0.136(7) -0.019(4) 0.018(5) -0.038(4)
O4 0.032(2) 0.051(3) 0.048(2) -0.024(2) -0.0063(18) -0.0058(18)
O5 0.051(3) 0.033(2) 0.048(3) 0.0014(19) 0.010(2) 0.0030(19)
O6 0.052(3) 0.037(2) 0.034(2) -0.0117(18) 0.0044(18) -0.0015(19)
O7 0.055(3) 0.046(3) 0.042(2) -0.003(2) -0.023(2) -0.005(2)
O8 0.046(3) 0.059(3) 0.068(3) -0.045(3) -0.012(2) 0.004(2)
O9 0.057(3) 0.053(3) 0.043(2) -0.019(2) 0.016(2) -0.029(2)
O10 0.062(4) 0.100(5) 0.066(4) 0.016(3) 0.013(3) 0.031(3)
O11 0.126(8) 0.209(12) 0.162(9) -0.100(9) -0.013(7) -0.016(7)
O13 0.083(5) 0.139(7) 0.163(8) -0.083(6) -0.027(5) -0.004(5)
S1 0.0289(6) 0.0323(7) 0.0358(7) -0.0131(6) -0.0072(5) -0.0018(5)
S2 0.0307(6) 0.0246(6) 0.0280(6) -0.0124(5) -0.0026(5) -0.0011(5)
S3 0.0259(6) 0.0309(6) 0.0315(6) -0.0137(5) 0.0005(5) -0.0026(5)
S4 0.0286(6) 0.0248(6) 0.0296(6) -0.0087(5) -0.0010(5) -0.0013(5)
S5 0.0311(6) 0.0188(5) 0.0273(6) -0.0044(5) -0.0016(5) -0.0030(5)
S6 0.0283(6) 0.0257(6) 0.0293(6) -0.0071(5) -0.0033(5) -0.0042(5)
S7 0.0282(7) 0.0397(7) 0.0363(7) -0.0110(6) -0.0021(5) -0.0023(5)
S8 0.0394(7) 0.0301(6) 0.0207(6) -0.0078(5) -0.0016(5) -0.0020(5)
S9 0.0301(7) 0.0374(7) 0.0294(6) -0.0089(5) -0.0037(5) -0.0061(5)
S10 0.0486(10) 0.0613(11) 0.0581(11) -0.0249(9) -0.0082(8) -0.0071(8)
S11 0.0316(7) 0.0277(6) 0.0304(6) -0.0075(5) 0.0015(5) -0.0033(5)
S12 0.0266(6) 0.0301(6) 0.0282(6) -0.0119(5) -0.0025(5) -0.0054(5)

loop_
_atom_type_symbol
_atom_type_description
_atom_type_scat_dispersion_real
_atom_type_scat_dispersion_imag
_atom_type_scat_source
C C 0.0033 0.0016 'International Tables Vol C Tables 4.2.6.8 and 6.1.1.4'
H H 0.0000 0.0000 'International Tables Vol C Tables 4.2.6.8 and 6.1.1.4'
N N 0.0061 0.0033 'International Tables Vol C Tables 4.2.6.8 and 6.1.1.4'
O O 0.0106 0.0060 'International Tables Vol C Tables 4.2.6.8 and 6.1.1.4'
F F 0.0171 0.0103 'International Tables Vol C Tables 4.2.6.8 and 6.1.1.4'
S S 0.1246 0.1234 'International Tables Vol C Tables 4.2.6.8 and 6.1.1.4'
Cl Cl 0.1484 0.1585 'International Tables Vol C Tables 4.2.6.8 and 6.1.1.4'
Ag Ag -0.8971 1.1015 'International Tables Vol C Tables 4.2.6.8 and 6.1.1.4'

loop_
_geom_angle_atom_site_label_1
_geom_angle_atom_site_label_2
_geom_angle_atom_site_label_3
_geom_angle
S8 Ag1 N1 120.78(10)
S8 Ag1 S3 118.92(5)
N1 Ag1 S3 80.80(10)
S8 Ag1 S1 107.25(5)
N1 Ag1 S1 78.97(10)
S3 Ag1 S1 133.68(4)
S8 Ag1 S2 112.26(4)
N1 Ag1 S2 126.57(10)
S3 Ag1 S2 79.49(4)
S1 Ag1 S2 80.01(4)
S2 Ag2 N2 126.13(10)
S2 Ag2 S6 119.09(4)
N2 Ag2 S6 77.97(10)
S2 Ag2 S4 110.41(4)
N2 Ag2 S4 78.65(10)
S6 Ag2 S4 130.03(4)
S2 Ag2 S5 109.64(4)
N2 Ag2 S5 124.08(9)
S6 Ag2 S5 78.94(4)
S4 Ag2 S5 78.75(4)
S5 Ag3 N3 131.39(10)
S5 Ag3 S9 126.61(5)
N3 Ag3 S9 78.66(10)
S5 Ag3 S7 104.75(5)
N3 Ag3 S7 76.47(10)
S9 Ag3 S7 126.98(5)
S5 Ag3 S8 106.33(4)
N3 Ag3 S8 120.80(10)
S9 Ag3 S8 76.47(4)
S7 Ag3 S8 77.45(4)
N1 C1 C2 113.1(4)
N1 C1 H1A 109.0
C2 C1 H1A 109.0
N1 C1 H1B 109.0
C2 C1 H1B 109.0
H1A C1 H1B 107.8
C1 C2 S1 110.6(4)
C1 C2 H2A 109.5
S1 C2 H2A 109.5
C1 C2 H2B 109.5
S1 C2 H2B 109.5
H2A C2 H2B 108.1
C4 C3 S1 116.1(4)
C4 C3 H3A 108.3
S1 C3 H3A 108.3
C4 C3 H3B 108.3
S1 C3 H3B 108.3
H3A C3 H3B 107.4
C3 C4 S2 111.6(4)
C3 C4 H4A 109.3
S2 C4 H4A 109.3
C3 C4 H4B 109.3
S2 C4 H4B 109.3
H4A C4 H4B 108.0
C6 C5 S2 114.1(4)
C6 C5 H5A 108.7
S2 C5 H5A 108.7
C6 C5 H5B 108.7
S2 C5 H5B 108.7
H5A C5 H5B 107.6
C5 C6 S3 112.2(4)
C5 C6 H6A 109.2
S3 C6 H6A 109.2
C5 C6 H6B 109.2
S3 C6 H6B 109.2
H6A C6 H6B 107.9
C8 C7 S3 116.4(3)
C8 C7 H7A 108.2
S3 C7 H7A 108.2
C8 C7 H7B 108.2
S3 C7 H7B 108.2
H7A C7 H7B 107.3
N1 C8 C7 115.2(4)
N1 C8 H8A 108.5
C7 C8 H8A 108.5
N1 C8 H8B 108.5
C7 C8 H8B 108.5
H8A C8 H8B 107.5
N1 C9 C10 115.9(4)
N1 C9 H9A 108.3
C10 C9 H9A 108.3
N1 C9 H9B 108.3
C10 C9 H9B 108.3
H9A C9 H9B 107.4
C11 C10 C15 119.2(4)
C11 C10 C9 120.4(5)
C15 C10 C9 120.4(4)
C10 C11 C12 120.0(5)
C10 C11 H11 120.0
C12 C11 H11 120.0
C11 C12 C13 121.5(4)
C11 C12 Cl1 119.7(4)
C13 C12 Cl1 118.8(4)
C14 C13 C12 117.6(5)
C14 C13 H13 121.2
C12 C13 H13 121.2
C13 C14 C15 122.0(5)
C13 C14 Cl2 118.2(4)
C15 C14 Cl2 119.8(4)
C14 C15 C10 119.6(5)
C14 C15 H15 120.2
C10 C15 H15 120.2
N2 C16 C17 114.6(4)
N2 C16 H16A 108.6
C17 C16 H16A 108.6
N2 C16 H16B 108.6
C17 C16 H16B 108.6
H16A C16 H16B 107.6
C16 C17 S4 116.1(3)
C16 C17 H17A 108.3
S4 C17 H17A 108.3
C16 C17 H17B 108.3
S4 C17 H17B 108.3
H17A C17 H17B 107.4
C19 C18 S4 111.9(4)
C19 C18 H18A 109.2
S4 C18 H18A 109.2
C19 C18 H18B 109.2
S4 C18 H18B 109.2
H18A C18 H18B 107.9
C18 C19 S5 115.0(4)
C18 C19 H19A 108.5
S5 C19 H19A 108.5
C18 C19 H19B 108.5
S5 C19 H19B 108.5
H19A C19 H19B 107.5
C21 C20 S5 111.8(4)
C21 C20 H20A 109.3
S5 C20 H20A 109.3
C21 C20 H20B 109.3
S5 C20 H20B 109.3
H20A C20 H20B 107.9
C20 C21 S6 117.2(4)
C20 C21 H21A 108.0
S6 C21 H21A 108.0
C20 C21 H21B 108.0
S6 C21 H21B 108.0
H21A C21 H21B 107.2
C23 C22 S6 109.6(4)
C23 C22 H22A 109.8
S6 C22 H22A 109.8
C23 C22 H22B 109.8
S6 C22 H22B 109.8
H22A C22 H22B 108.2
N2 C23 C22 113.6(4)
N2 C23 H23A 108.9
C22 C23 H23A 108.9
N2 C23 H23B 108.9
C22 C23 H23B 108.9
H23A C23 H23B 107.7
N2 C24 C25 117.1(4)
N2 C24 H24A 108.0
C25 C24 H24A 108.0
N2 C24 H24B 108.0
C25 C24 H24B 108.0
H24A C24 H24B 107.3
C30 C25 C26 118.3(4)
C30 C25 C24 120.7(5)
C26 C25 C24 121.0(4)
C27 C26 C25 120.0(5)
C27 C26 H26 120.0
C25 C26 H26 120.0
C26 C27 C28 122.5(5)
C26 C27 Cl3 119.3(4)
C28 C27 Cl3 118.2(4)
C29 C28 C27 116.4(4)
C29 C28 H28 121.8
C27 C28 H28 121.8
C28 C29 C30 122.5(4)
C28 C29 Cl4 118.4(4)
C30 C29 Cl4 119.1(4)
C29 C30 C25 120.2(5)
C29 C30 H30 119.9
C25 C30 H30 119.9
N3 C31 C32 113.6(4)
N3 C31 H31A 108.9
C32 C31 H31A 108.9
N3 C31 H31B 108.9
C32 C31 H31B 108.9
H31A C31 H31B 107.7
C31 C32 S7 109.0(4)
C31 C32 H32A 109.9
S7 C32 H32A 109.9
C31 C32 H32B 109.9
S7 C32 H32B 109.9
H32A C32 H32B 108.3
C34 C33 S7 115.6(4)
C34 C33 H33A 108.4
S7 C33 H33A 108.4
C34 C33 H33B 108.4
S7 C33 H33B 108.4
H33A C33 H33B 107.4
C33 C34 S8 110.0(4)
C33 C34 H34A 109.7
S8 C34 H34A 109.7
C33 C34 H34B 109.7
S8 C34 H34B 109.7
H34A C34 H34B 108.2
C36 C35 S8 114.2(4)
C36 C35 H35A 108.7
S8 C35 H35A 108.7
C36 C35 H35B 108.7
S8 C35 H35B 108.7
H35A C35 H35B 107.6
C35 C36 S9 110.4(4)
C35 C36 H36A 109.6
S9 C36 H36A 109.6
C35 C36 H36B 109.6
S9 C36 H36B 109.6
H36A C36 H36B 108.1
C38 C37 S9 115.7(4)
C38 C37 H37A 108.4
S9 C37 H37A 108.4
C38 C37 H37B 108.4
S9 C37 H37B 108.4
H37A C37 H37B 107.4
N3 C38 C37 114.7(4)
N3 C38 H38A 108.6
C37 C38 H38A 108.6
N3 C38 H38B 108.6
C37 C38 H38B 108.6
H38A C38 H38B 107.6
N3 C39 C40 115.3(4)
N3 C39 H39A 108.5
C40 C39 H39A 108.5
N3 C39 H39B 108.5
C40 C39 H39B 108.5
H39A C39 H39B 107.5
C45 C40 C41 118.2(5)
C45 C40 C39 121.0(5)
C41 C40 C39 120.8(5)
C42 C41 C40 120.0(5)
C42 C41 H41 120.0
C40 C41 H41 120.0
C41 C42 C43 122.0(5)
C41 C42 Cl6 118.9(4)
C43 C42 Cl6 119.1(4)
C44 C43 C42 117.6(5)
C44 C43 H43 121.2
C42 C43 H43 121.2
C43 C44 C45 122.1(5)
C43 C44 Cl5 119.1(4)
C45 C44 Cl5 118.7(5)
C44 C45 C40 120.0(5)
C44 C45 H45 120.0
C40 C45 H45 120.0
F12 C46 F10 107.9(8)
F12 C46 F11 108.1(7)
F10 C46 F11 107.5(6)
F12 C46 S10 112.3(5)
F10 C46 S10 110.2(5)
F11 C46 S10 110.7(6)
F13 C47 F14 106.9(5)
F13 C47 F15 106.4(5)
F14 C47 F15 107.0(5)
F13 C47 S11 112.1(4)
F14 C47 S11 112.3(4)
F15 C47 S11 111.7(4)
F17 C48 F18 108.1(5)
F17 C48 F16 107.4(5)
F18 C48 F16 104.8(4)
F17 C48 S12 112.7(4)
F18 C48 S12 112.6(4)
F16 C48 S12 110.7(4)
O10 C49 H49A 109.5
O10 C49 H49B 109.5
H49A C49 H49B 109.5
O10 C49 H49C 109.5
H49A C49 H49C 109.5
H49B C49 H49C 109.5
O11 C50 H50A 109.5
O11 C50 H50B 109.5
H50A C50 H50B 109.5
O11 C50 H50C 109.5
H50A C50 H50C 109.5
H50B C50 H50C 109.5
C1 N1 C8 111.6(4)
C1 N1 C9 110.6(4)
C8 N1 C9 112.2(4)
C1 N1 Ag1 109.6(3)
C8 N1 Ag1 106.5(3)
C9 N1 Ag1 106.1(3)
C23 N2 C16 111.5(4)
C23 N2 C24 111.9(4)
C16 N2 C24 112.8(4)
C23 N2 Ag2 108.5(3)
C16 N2 Ag2 108.3(3)
C24 N2 Ag2 103.4(3)
C38 N3 C39 112.7(4)
C38 N3 C31 110.8(4)
C39 N3 C31 111.6(4)
C38 N3 Ag3 108.2(3)
C39 N3 Ag3 103.9(3)
C31 N3 Ag3 109.3(3)
C2 S1 C3 101.9(3)
C2 S1 Ag1 94.26(18)
C3 S1 Ag1 103.80(19)
C5 S2 C4 101.7(3)
C5 S2 Ag2 114.53(18)
C4 S2 Ag2 110.45(17)
C5 S2 Ag1 101.66(18)
C4 S2 Ag1 95.96(17)
Ag2 S2 Ag1 128.29(5)
C7 S3 C6 101.3(2)
C7 S3 Ag1 97.66(18)
C6 S3 Ag1 98.83(17)
C17 S4 C18 100.8(2)
C17 S4 Ag2 99.66(17)
C18 S4 Ag2 99.90(17)
C20 S5 C19 101.8(3)
C20 S5 Ag3 116.00(17)
C19 S5 Ag3 106.33(17)
C20 S5 Ag2 96.94(17)
C19 S5 Ag2 100.30(17)
Ag3 S5 Ag2 131.29(5)
C21 S6 C22 102.3(3)
C21 S6 Ag2 106.15(18)
C22 S6 Ag2 95.99(18)
C33 S7 C32 103.2(3)
C33 S7 Ag3 106.5(2)
C32 S7 Ag3 96.16(19)
C35 S8 C34 101.4(3)
C35 S8 Ag1 107.40(19)
C34 S8 Ag1 112.1(2)
C35 S8 Ag3 102.09(18)
C34 S8 Ag3 99.66(19)
Ag1 S8 Ag3 130.42(5)
C37 S9 C36 100.6(3)
C37 S9 Ag3 99.42(18)
C36 S9 Ag3 102.5(2)
O3 S10 O2 117.9(4)
O3 S10 O1 114.3(5)
O2 S10 O1 112.6(4)
O3 S10 C46 103.4(4)
O2 S10 C46 102.1(3)
O1 S10 C46 104.0(4)
O5 S11 O6 116.1(3)
O5 S11 O4 115.2(3)
O6 S11 O4 114.2(3)
O5 S11 C47 103.9(3)
O6 S11 C47 102.6(3)
O4 S11 C47 102.2(3)
O7 S12 O8 115.2(3)
O7 S12 O9 114.2(3)
O8 S12 O9 116.0(3)
O7 S12 C48 102.6(3)
O8 S12 C48 103.6(3)
O9 S12 C48 102.6(3)

loop_
_geom_bond_atom_site_label_1
_geom_bond_atom_site_label_2
_geom_bond_distance
Ag1 S8 2.4767(13)
Ag1 N1 2.485(4)
Ag1 S3 2.5997(14)
Ag1 S1 2.6257(14)
Ag1 S2 2.7589(13)
Ag2 S2 2.5121(12)
Ag2 N2 2.553(4)
Ag2 S6 2.6033(14)
Ag2 S4 2.6065(14)
Ag2 S5 2.8501(13)
Ag3 S5 2.5288(12)
Ag3 N3 2.576(4)
Ag3 S9 2.5814(14)
Ag3 S7 2.6446(15)
Ag3 S8 2.8609(13)
C1 N1 1.476(6)
C1 C2 1.534(7)
C1 H1A 0.9900
C1 H1B 0.9900
C2 S1 1.809(5)
C2 H2A 0.9900
C2 H2B 0.9900
C3 C4 1.504(8)
C3 S1 1.817(6)
C3 H3A 0.9900
C3 H3B 0.9900
C4 S2 1.820(5)
C4 H4A 0.9900
C4 H4B 0.9900
C5 C6 1.517(7)
C5 S2 1.814(5)
C5 H5A 0.9900
C5 H5B 0.9900
C6 S3 1.817(5)
C6 H6A 0.9900
C6 H6B 0.9900
C7 C8 1.525(7)
C7 S3 1.807(5)
C7 H7A 0.9900
C7 H7B 0.9900
C8 N1 1.476(6)
C8 H8A 0.9900
C8 H8B 0.9900
C9 N1 1.492(6)
C9 C10 1.523(6)
C9 H9A 0.9900
C9 H9B 0.9900
C10 C11 1.378(7)
C10 C15 1.392(7)
C11 C12 1.385(7)
C11 H11 0.9500
C12 C13 1.385(7)
C12 Cl1 1.737(5)
C13 C14 1.378(7)
C13 H13 0.9500
C14 C15 1.380(7)
C14 Cl2 1.734(5)
C15 H15 0.9500
C16 N2 1.474(6)
C16 C17 1.521(7)
C16 H16A 0.9900
C16 H16B 0.9900
C17 S4 1.814(5)
C17 H17A 0.9900
C17 H17B 0.9900
C18 C19 1.537(7)
C18 S4 1.819(5)
C18 H18A 0.9900
C18 H18B 0.9900
C19 S5 1.815(5)
C19 H19A 0.9900
C19 H19B 0.9900
C20 C21 1.530(7)
C20 S5 1.814(5)
C20 H20A 0.9900
C20 H20B 0.9900
C21 S6 1.798(5)
C21 H21A 0.9900
C21 H21B 0.9900
C22 C23 1.527(7)
C22 S6 1.817(5)
C22 H22A 0.9900
C22 H22B 0.9900
C23 N2 1.467(6)
C23 H23A 0.9900
C23 H23B 0.9900
C24 N2 1.491(6)
C24 C25 1.512(7)
C24 H24A 0.9900
C24 H24B 0.9900
C25 C30 1.391(7)
C25 C26 1.404(7)
C26 C27 1.371(7)
C26 H26 0.9500
C27 C28 1.400(7)
C27 Cl3 1.732(5)
C28 C29 1.380(7)
C28 H28 0.9500
C29 C30 1.383(7)
C29 Cl4 1.738(5)
C30 H30 0.9500
C31 N3 1.488(7)
C31 C32 1.511(7)
C31 H31A 0.9900
C31 H31B 0.9900
C32 S7 1.818(6)
C32 H32A 0.9900
C32 H32B 0.9900
C33 C34 1.530(9)
C33 S7 1.813(6)
C33 H33A 0.9900
C33 H33B 0.9900
C34 S8 1.822(6)
C34 H34A 0.9900
C34 H34B 0.9900
C35 C36 1.518(8)
C35 S8 1.814(6)
C35 H35A 0.9900
C35 H35B 0.9900
C36 S9 1.824(6)
C36 H36A 0.9900
C36 H36B 0.9900
C37 C38 1.502(8)
C37 S9 1.820(5)
C37 H37A 0.9900
C37 H37B 0.9900
C38 N3 1.477(7)
C38 H38A 0.9900
C38 H38B 0.9900
C39 N3 1.487(6)
C39 C40 1.502(7)
C39 H39A 0.9900
C39 H39B 0.9900
C40 C45 1.396(7)
C40 C41 1.403(7)
C41 C42 1.382(7)
C41 H41 0.9500
C42 C43 1.383(8)
C42 Cl6 1.732(6)
C43 C44 1.375(8)
C43 H43 0.9500
C44 C45 1.388(8)
C44 Cl5 1.731(6)
C45 H45 0.9500
C46 F12 1.307(9)
C46 F10 1.320(9)
C46 F11 1.322(9)
C46 S10 1.816(8)
C47 F13 1.323(6)
C47 F14 1.329(7)
C47 F15 1.329(7)
C47 S11 1.824(6)
C48 F17 1.312(7)
C48 F18 1.323(6)
C48 F16 1.343(7)
C48 S12 1.815(5)
C49 O10 1.431(7)
C49 H49A 0.9800
C49 H49B 0.9800
C49 H49C 0.9800
C50 O11 1.447(8)
C50 H50A 0.9800
C50 H50B 0.9800
C50 H50C 0.9800
O1 S10 1.440(6)
O2 S10 1.429(5)
O3 S10 1.408(7)
O4 S11 1.440(4)
O5 S11 1.432(4)
O6 S11 1.437(4)
O7 S12 1.434(4)
O8 S12 1.436(4)
O9 S12 1.439(4)
